data_1521012
loop_
_publ_author_name
'Dominiak-Dzik, G.'
'Hermanowicz, K.'
'Golab, S.'
'Baluka, M.'
'Pietraszko, A.'

_publ_section_title
;
 K5 La Li2 F10 : Er(3+) crystals. Growth, structure and optical properties
;
_journal_name_full 'Journal of Physics: Condensed Matter'
_journal_page_first 5245
_journal_page_last 5256
_journal_volume 11
_journal_year 1999
_chemical_formula_sum 'Er0.05 F10 K5 La0.95 Li2'
_chemical_name_systematic 'K5 (La0.95 Er0.05) Li2 F10'
_space_group_IT_number 62
_symmetry_space_group_name_Hall '-P 2ac 2n'
_symmetry_space_group_name_H-M 'P n m a'
_cell_angle_alpha 90
_cell_angle_beta 90
_cell_angle_gamma 90
_cell_formula_units_Z 4
_cell_length_a 20.77499
_cell_length_b 7.822
_cell_length_c 6.963
_cell_volume 1131.501
_citation_journal_id_ASTM JCOMEL
_cod_data_source_file Dominiak-Dzik_JCOMEL_1999_97.cif
_cod_data_source_block Er0.05F10K5La0.95Li2
_cod_database_code 1521012

loop_
_symmetry_equiv_pos_as_xyz
x,y,z
-x+1/2,-y,z+1/2
x+1/2,-y+1/2,-z+1/2
-x,y+1/2,-z
-x,-y,-z
x-1/2,y,-z-1/2
-x-1/2,y-1/2,z-1/2
x,-y-1/2,z

loop_
_atom_site_label
_atom_site_type_symbol
_atom_site_fract_x
_atom_site_fract_y
_atom_site_fract_z
_atom_site_occupancy
_atom_site_U_iso_or_equiv
F4 F-1 0.1491 0.0734 0.5095 1 0.0
K1 K+1 0.0437 0.0215 0.7528 1 0.0
Li1 Li+1 0.675 0.25 0.8386 1 0.0
Li2 Li+1 0.9226 0.25 0.9665 1 0.0
F7 F-1 0.7602 0.25 0.7909 1 0.0
F8 F-1 0.0899 0.9548 0.1591 1 0.0
K3 K+1 0.2168 0.9723 0.925 1 0.0
F1 F-1 0.8746 0.25 0.1855 1 0.0
K2 K+1 0.8592 0.25 0.5577 1 0.0
F5 F-1 0.2214 0.25 0.191 1 0.0
La1 La+3 0.1076 0.25 0.2406 0.95 0.0
F2 F-1 0.0178 0.25 0.4611 1 0.0
Er1 Er+3 0.1076 0.25 0.2406 0.05 0.0
F3 F-1 0.0085 0.25 0.045 1 0.0
F6 F-1 0.1315 0.25 0.8927 1 0.0
